data_1549628
loop_
_publ_author_name
'Nazarenko, Alexander Y.'

_publ_section_title
;
 Sodium rubidium disaccharinate tetrahydrate
;
_journal_coeditor_code BH4037
_journal_issue 6
_journal_name_full IUCrData
_journal_page_first x180867
_journal_paper_doi 10.1107/S2414314618008672
_journal_volume 3
_journal_year 2018
_chemical_formula_iupac 'Na +, Rb +, 2C7 H4 N1 O3 S1 -, 4H2 O1'
_chemical_formula_moiety 'Na +, Rb +, 2(C7 H4 N1 O3 S1 -), 4(H2 O1)'
_chemical_formula_sum 'C14 H16 N2 Na O10 Rb S2'
_chemical_formula_weight 544.87
_chemical_name_common 'Sodium rubidium disaccharinate dihydrate'
_chemical_name_systematic
;
Sodium rubidium bis(3-oxo-3<i>H</i>-1,2-benzothiazol-2-ide 1,1-dioxide)
tetrahydrate
;
_space_group_crystal_system orthorhombic
_space_group_IT_number 62
_space_group_name_Hall '-P 2ac 2n'
_space_group_name_H-M_alt 'P n m a'
_symmetry_space_group_name_Hall '-P 2ac 2n'
_symmetry_space_group_name_H-M 'P n m a'
_atom_sites_solution_hydrogens mixed
_atom_sites_solution_primary direct
_atom_sites_solution_secondary difmap
_audit_creation_method
;
Olex2 1.2
(compiled 2017.08.10 svn.r3458 for OlexSys, GUI svn.r5381)
;
_cell_angle_alpha 90
_cell_angle_beta 90
_cell_angle_gamma 90
_cell_formula_units_Z 4
_cell_length_a 14.2754(9)
_cell_length_b 6.5831(4)
_cell_length_c 21.5365(13)
_cell_measurement_reflns_used 9989
_cell_measurement_temperature 173(2)
_cell_measurement_theta_max 28.07
_cell_measurement_theta_min 3.01
_cell_volume 2023.9(2)
_computing_cell_refinement
;
SAINT (Bruker, 2013)
;
_computing_data_collection
;
APEX2 (Bruker, 2013)
;
_computing_data_reduction
;
APEX2 (Bruker, 2013)
;
_computing_molecular_graphics
;
<i>OLEX2</i> (Dolomanov <i>et al.</i>,  2009)
;
_computing_publication_material
;
<i>OLEX2</i> (Dolomanov <i>et al.</i>,  2009)
;
_computing_structure_refinement
;
SHELXL2016 (Sheldrick, 2015b)
;
_computing_structure_solution
;
SHELXT (Sheldrick, 2015a)
;
_diffrn_ambient_temperature 173.15
_diffrn_measured_fraction_theta_full 0.998
_diffrn_measured_fraction_theta_max 0.998
_diffrn_measurement_device_type 'Bruker PHOTON-100 CMOS'
_diffrn_measurement_method '\w scans'
_diffrn_radiation_type MoK\a
_diffrn_radiation_wavelength 0.71073
_diffrn_reflns_av_R_equivalents 0.0406
_diffrn_reflns_limit_h_max 19
_diffrn_reflns_limit_h_min -19
_diffrn_reflns_limit_k_max 8
_diffrn_reflns_limit_k_min -8
_diffrn_reflns_limit_l_max 21
_diffrn_reflns_limit_l_min -28
_diffrn_reflns_number 31423
_diffrn_reflns_theta_full 25.242
_diffrn_reflns_theta_max 28.324
_diffrn_reflns_theta_min 2.854
_diffrn_standards_number 0
_exptl_absorpt_coefficient_mu 2.730
_exptl_absorpt_correction_T_max 0.8844
_exptl_absorpt_correction_T_min 0.3620
_exptl_absorpt_correction_type numerical
_exptl_absorpt_process_details
;
(SADABS; Krause <i>et al.</i>,  2015)
;
_exptl_crystal_colour colourless
_exptl_crystal_density_diffrn 1.788
_exptl_crystal_description needle
_exptl_crystal_F_000 1096
_exptl_crystal_size_max 0.79
_exptl_crystal_size_mid 0.092
_exptl_crystal_size_min 0.054
_refine_diff_density_max 0.574
_refine_diff_density_min -0.394
_refine_ls_extinction_method none
_refine_ls_goodness_of_fit_ref 1.052
_refine_ls_hydrogen_treatment mixed
_refine_ls_matrix_type full
_refine_ls_number_constraints 0
_refine_ls_number_parameters 185
_refine_ls_number_reflns 2724
_refine_ls_number_restraints 0
_refine_ls_restrained_S_all 1.052
_refine_ls_R_factor_all 0.0389
_refine_ls_R_factor_gt 0.0274
_refine_ls_shift/su_max 0.001
_refine_ls_shift/su_mean 0.000
_refine_ls_structure_factor_coef Fsqd
_refine_ls_weighting_details 'w=1/[\s^2^(Fo^2^)+(0.0327P)^2^+1.4364P] where P=(Fo^2^+2Fc^2^)/3'
_refine_ls_weighting_scheme calc
_refine_ls_wR_factor_gt 0.0628
_refine_ls_wR_factor_ref 0.0673
_reflns_number_gt 2288
_reflns_number_total 2724
_reflns_threshold_expression 'I > 2\s(I)'
_cod_data_source_file bh4037sup1.cif
_cod_data_source_block I
_cod_database_code 1549628
_shelx_estimated_absorpt_t_min 0.195
_shelx_estimated_absorpt_t_max 0.867

loop_
_space_group_symop_operation_xyz
'x, y, z'
'-x+1/2, -y, z+1/2'
'-x, y+1/2, -z'
'x+1/2, -y+1/2, -z+1/2'
'-x, -y, -z'
'x-1/2, y, -z-1/2'
'x, -y-1/2, z'
'-x-1/2, y-1/2, z-1/2'

loop_
_atom_site_type_symbol
_atom_site_label
_atom_site_fract_x
_atom_site_fract_y
_atom_site_fract_z
_atom_site_U_iso_or_equiv
_atom_site_adp_type
_atom_site_calc_flag
_atom_site_occupancy
Rb Rb1 0.88342(2) 0.250000 0.53575(2) 0.02062(8) Uani d 1
S S1 0.87768(4) 0.750000 0.41360(3) 0.01658(14) Uani d 1
O O3 0.91761(9) 0.5667(2) 0.43872(6) 0.0250(3) Uani d 1
O O4 0.63582(12) 0.750000 0.35725(9) 0.0205(4) Uani d 1
N N1 0.76426(15) 0.750000 0.42033(10) 0.0190(5) Uani d 1
C C1 0.72184(18) 0.750000 0.36403(12) 0.0156(5) Uani d 1
C C2 0.78955(18) 0.750000 0.31096(12) 0.0154(5) Uani d 1
C C3 0.76969(19) 0.750000 0.24776(12) 0.0193(5) Uani d 1
H H3 0.706937 0.750000 0.233074 0.023 Uiso calc 1
C C4 0.8449(2) 0.750000 0.20690(13) 0.0235(6) Uani d 1
H H4 0.833394 0.750000 0.163452 0.028 Uiso calc 1
C C5 0.9367(2) 0.750000 0.22833(13) 0.0266(6) Uani d 1
H H5 0.986743 0.750000 0.199277 0.032 Uiso calc 1
C C6 0.95660(19) 0.750000 0.29150(13) 0.0224(6) Uani d 1
H H6 1.019247 0.750000 0.306375 0.027 Uiso calc 1
C C7 0.88137(18) 0.750000 0.33154(12) 0.0169(5) Uani d 1
S S2 0.82267(5) -0.250000 0.65317(3) 0.02080(15) Uani d 1
O O5 0.56611(13) -0.250000 0.66279(9) 0.0219(4) Uani d 1
O O6 0.87003(10) -0.0638(3) 0.63672(7) 0.0330(4) Uani d 1
N N2 0.71624(16) -0.250000 0.62557(10) 0.0203(5) Uani d 1
C C8 0.65226(19) -0.250000 0.67156(12) 0.0166(5) Uani d 1
C C9 0.69418(18) -0.250000 0.73533(11) 0.0157(5) Uani d 1
C C10 0.6489(2) -0.250000 0.79189(12) 0.0189(5) Uani d 1
H H10 0.582487 -0.250000 0.794381 0.023 Uiso calc 1
C C11 0.7040(2) -0.250000 0.84519(12) 0.0237(6) Uani d 1
H H11 0.674624 -0.250000 0.884767 0.028 Uiso calc 1
C C12 0.8011(2) -0.250000 0.84165(13) 0.0252(6) Uani d 1
H H12 0.836769 -0.250000 0.878906 0.030 Uiso calc 1
C C13 0.8475(2) -0.250000 0.78489(13) 0.0224(6) Uani d 1
H H13 0.913937 -0.250000 0.782258 0.027 Uiso calc 1
C C14 0.79153(18) -0.250000 0.73245(12) 0.0177(5) Uani d 1
Na Na1 0.56939(7) 0.250000 0.50765(5) 0.0186(2) Uani d 1
O O1 0.48492(10) 0.4992(2) 0.57256(6) 0.0215(3) Uani d 1
O O2 0.69978(10) 0.4792(2) 0.51854(7) 0.0241(3) Uani d 1
H H1A 0.5133(17) 0.561(4) 0.5976(11) 0.033(7) Uiso d 1
H H1B 0.4428(17) 0.437(4) 0.5921(11) 0.032(7) Uiso d 1
H H2A 0.7002(18) 0.553(4) 0.5485(12) 0.037(7) Uiso d 1
H H2B 0.7148(19) 0.558(5) 0.4902(12) 0.046(8) Uiso d 1

loop_
_atom_site_aniso_label
_atom_site_aniso_U_11
_atom_site_aniso_U_22
_atom_site_aniso_U_33
_atom_site_aniso_U_12
_atom_site_aniso_U_13
_atom_site_aniso_U_23
Rb1 0.01761(14) 0.02122(14) 0.02303(14) 0.000 -0.00236(10) 0.000
S1 0.0138(3) 0.0200(3) 0.0159(3) 0.000 -0.0008(2) 0.000
O3 0.0222(7) 0.0272(7) 0.0256(7) 0.0031(6) -0.0034(6) 0.0056(6)
O4 0.0138(9) 0.0230(10) 0.0246(10) 0.000 0.0016(7) 0.000
N1 0.0162(11) 0.0258(12) 0.0151(10) 0.000 0.0039(8) 0.000
C1 0.0176(13) 0.0104(11) 0.0189(12) 0.000 0.0024(10) 0.000
C2 0.0164(12) 0.0099(11) 0.0199(13) 0.000 0.0014(10) 0.000
C3 0.0233(14) 0.0139(12) 0.0206(13) 0.000 -0.0008(11) 0.000
C4 0.0372(16) 0.0161(13) 0.0170(13) 0.000 0.0032(12) 0.000
C5 0.0310(16) 0.0214(14) 0.0274(15) 0.000 0.0152(12) 0.000
C6 0.0167(13) 0.0206(13) 0.0299(15) 0.000 0.0048(11) 0.000
C7 0.0170(13) 0.0148(12) 0.0189(12) 0.000 0.0018(10) 0.000
S2 0.0174(3) 0.0257(3) 0.0193(3) 0.000 0.0009(2) 0.000
O5 0.0179(10) 0.0241(10) 0.0238(10) 0.000 -0.0061(8) 0.000
O6 0.0280(8) 0.0393(9) 0.0318(8) -0.0114(7) 0.0021(6) 0.0078(7)
N2 0.0196(12) 0.0258(12) 0.0156(11) 0.000 -0.0028(9) 0.000
C8 0.0191(13) 0.0140(12) 0.0167(12) 0.000 -0.0037(10) 0.000
C9 0.0208(13) 0.0098(11) 0.0166(12) 0.000 -0.0026(10) 0.000
C10 0.0216(13) 0.0124(12) 0.0228(13) 0.000 0.0027(11) 0.000
C11 0.0414(17) 0.0143(13) 0.0154(12) 0.000 -0.0005(12) 0.000
C12 0.0364(17) 0.0173(13) 0.0218(14) 0.000 -0.0126(12) 0.000
C13 0.0202(13) 0.0195(13) 0.0274(14) 0.000 -0.0073(11) 0.000
C14 0.0180(13) 0.0137(12) 0.0213(13) 0.000 -0.0029(10) 0.000
Na1 0.0193(5) 0.0170(5) 0.0194(5) 0.000 0.0012(4) 0.000
O1 0.0223(7) 0.0213(7) 0.0207(7) -0.0049(6) 0.0012(6) -0.0017(6)
O2 0.0278(8) 0.0195(7) 0.0249(7) -0.0051(6) 0.0006(6) 0.0005(6)

loop_
_atom_type_symbol
_atom_type_description
_atom_type_scat_dispersion_real
_atom_type_scat_dispersion_imag
_atom_type_scat_source
C C 0.0033 0.0016 'International Tables Vol C Tables 4.2.6.8 and 6.1.1.4'
H H 0.0000 0.0000 'International Tables Vol C Tables 4.2.6.8 and 6.1.1.4'
N N 0.0061 0.0033 'International Tables Vol C Tables 4.2.6.8 and 6.1.1.4'
O O 0.0106 0.0060 'International Tables Vol C Tables 4.2.6.8 and 6.1.1.4'
Na Na 0.0362 0.0249 'International Tables Vol C Tables 4.2.6.8 and 6.1.1.4'
S S 0.1246 0.1234 'International Tables Vol C Tables 4.2.6.8 and 6.1.1.4'
Rb Rb -0.9393 2.9676 'International Tables Vol C Tables 4.2.6.8 and 6.1.1.4'

loop_
_geom_angle_atom_site_label_1
_geom_angle_atom_site_label_2
_geom_angle_atom_site_label_3
_geom_angle_site_symmetry_1
_geom_angle_site_symmetry_3
_geom_angle
O3 Rb1 S1 7_565 5_766 93.29(3)
O3 Rb1 S1 5_766 5_766 23.58(3)
O3 Rb1 S1 . 5_766 93.29(3)
O3 Rb1 S1 3_746 5_766 23.58(3)
O3 Rb1 O3 . 3_746 104.06(3)
O3 Rb1 O3 . 5_766 72.93(4)
O3 Rb1 O3 7_565 3_746 72.93(4)
O3 Rb1 O3 5_766 3_746 45.28(5)
O3 Rb1 O3 7_565 5_766 104.06(3)
O3 Rb1 O3 7_565 . 88.35(5)
O3 Rb1 O6 7_565 . 92.10(4)
O3 Rb1 O6 . . 174.09(4)
O3 Rb1 O6 7_565 7_565 174.09(4)
O3 Rb1 O6 . 7_565 92.10(4)
O3 Rb1 O2 . 7_565 113.60(4)
O3 Rb1 O2 7_565 7_565 73.16(4)
O3 Rb1 O2 . . 73.16(4)
O3 Rb1 O2 7_565 . 113.60(4)
O6 Rb1 S1 7_565 5_766 80.80(3)
O6 Rb1 S1 . 5_766 80.80(3)
O6 Rb1 O3 7_565 3_746 101.26(4)
O6 Rb1 O3 . 5_766 101.26(4)
O6 Rb1 O3 . 3_746 70.50(4)
O6 Rb1 O3 7_565 5_766 70.50(4)
O6 Rb1 O6 7_565 . 86.85(6)
O6 Rb1 O2 7_565 7_565 111.94(4)
O6 Rb1 O2 . . 111.94(4)
O6 Rb1 O2 7_565 . 72.12(4)
O6 Rb1 O2 . 7_565 72.12(4)
O2 Rb1 S1 7_565 5_766 148.92(3)
O2 Rb1 S1 . 5_766 148.92(3)
O2 Rb1 O3 7_565 3_746 127.61(4)
O2 Rb1 O3 . 3_746 172.50(4)
O2 Rb1 O3 . 5_766 127.61(4)
O2 Rb1 O3 7_565 5_766 172.50(4)
O2 Rb1 O2 7_565 . 59.35(5)
O3 S1 Rb1 7_575 5_766 60.56(6)
O3 S1 Rb1 . 5_766 60.56(6)
O3 S1 O3 . 7_575 113.84(12)
O3 S1 N1 7_575 . 111.15(7)
O3 S1 N1 . . 111.15(7)
O3 S1 C7 . . 111.33(7)
O3 S1 C7 7_575 . 111.33(7)
N1 S1 Rb1 . 5_766 157.14(8)
N1 S1 C7 . . 96.83(11)
C7 S1 Rb1 . 5_766 106.03(9)
Rb1 O3 Rb1 . 5_766 107.07(4)
S1 O3 Rb1 . 5_766 95.86(7)
S1 O3 Rb1 . . 141.42(8)
C1 N1 S1 . . 111.42(17)
O4 C1 N1 . . 123.3(2)
O4 C1 C2 . . 123.4(2)
N1 C1 C2 . . 113.2(2)
C3 C2 C1 . . 128.0(2)
C7 C2 C1 . . 111.5(2)
C7 C2 C3 . . 120.5(2)
C2 C3 H3 . . 121.2
C4 C3 C2 . . 117.6(3)
C4 C3 H3 . . 121.2
C3 C4 H4 . . 119.4
C3 C4 C5 . . 121.3(3)
C5 C4 H4 . . 119.4
C4 C5 H5 . . 119.4
C4 C5 C6 . . 121.2(3)
C6 C5 H5 . . 119.4
C5 C6 H6 . . 121.5
C7 C6 C5 . . 117.0(3)
C7 C6 H6 . . 121.5
C2 C7 S1 . . 106.98(18)
C6 C7 S1 . . 130.5(2)
C6 C7 C2 . . 122.5(2)
O6 S2 O6 . 7 116.16(13)
O6 S2 N2 . . 110.28(7)
O6 S2 N2 7 . 110.28(7)
O6 S2 C14 . . 110.83(8)
O6 S2 C14 7 . 110.83(8)
N2 S2 C14 . . 96.77(12)
S2 O6 Rb1 . . 142.26(9)
C8 N2 S2 . . 111.31(17)
O5 C8 N2 . . 124.0(2)
O5 C8 C9 . . 122.3(2)
N2 C8 C9 . . 113.8(2)
C10 C9 C8 . . 128.5(2)
C10 C9 C14 . . 120.5(2)
C14 C9 C8 . . 111.0(2)
C9 C10 H10 . . 121.2
C9 C10 C11 . . 117.6(3)
C11 C10 H10 . . 121.2
C10 C11 H11 . . 119.4
C12 C11 C10 . . 121.3(3)
C12 C11 H11 . . 119.4
C11 C12 H12 . . 119.2
C11 C12 C13 . . 121.6(3)
C13 C12 H12 . . 119.2
C12 C13 H13 . . 121.9
C14 C13 C12 . . 116.3(3)
C14 C13 H13 . . 121.9
C9 C14 S2 . . 107.16(19)
C13 C14 S2 . . 130.1(2)
C13 C14 C9 . . 122.7(3)
O1 Na1 O1 3_646 5_666 82.18(7)
O1 Na1 O1 7_565 5_666 132.46(5)
O1 Na1 O1 . 5_666 78.58(5)
O1 Na1 O1 . 7_565 83.25(8)
O1 Na1 O1 7_565 3_646 78.58(5)
O1 Na1 O1 . 3_646 132.46(5)
O2 Na1 O1 7_565 . 137.62(7)
O2 Na1 O1 . 5_666 83.90(5)
O2 Na1 O1 . 7_565 137.62(7)
O2 Na1 O1 7_565 7_565 84.61(5)
O2 Na1 O1 . . 84.61(5)
O2 Na1 O1 . 3_646 135.84(7)
O2 Na1 O1 7_565 3_646 83.90(5)
O2 Na1 O1 7_565 5_666 135.84(7)
O2 Na1 O2 . 7_565 77.61(8)
Na1 O1 Na1 . 5_666 101.42(5)
Na1 O1 H1A 5_666 . 106.7(18)
Na1 O1 H1A . . 118.8(18)
Na1 O1 H1B . . 107.9(17)
Na1 O1 H1B 5_666 . 116.4(16)
H1A O1 H1B . . 106(2)
Rb1 O2 H2A . . 101.2(18)
Rb1 O2 H2B . . 100.2(19)
Na1 O2 Rb1 . . 111.51(5)
Na1 O2 H2A . . 117.3(18)
Na1 O2 H2B . . 121.4(19)
H2A O2 H2B . . 102(3)

loop_
_geom_bond_atom_site_label_1
_geom_bond_atom_site_label_2
_geom_bond_site_symmetry_2
_geom_bond_distance
_geom_bond_publ_flag
Rb1 S1 5_766 3.5807(7) ?
Rb1 O3 7_565 2.9921(14) y
Rb1 O3 . 2.9921(14) y
Rb1 O3 5_766 3.1346(14) y
Rb1 O3 3_746 3.1346(14) y
Rb1 O6 . 3.0056(15) y
Rb1 O6 7_565 3.0056(15) y
Rb1 O2 . 3.0473(15) y
Rb1 O2 7_565 3.0473(15) y
S1 O3 7_575 1.4399(14) ?
S1 O3 . 1.4399(14) ?
S1 N1 . 1.626(2) ?
S1 C7 . 1.768(3) ?
O4 C1 . 1.237(3) ?
N1 C1 . 1.355(3) ?
C1 C2 . 1.497(3) ?
C2 C3 . 1.390(4) ?
C2 C7 . 1.384(4) ?
C3 H3 . 0.9500 ?
C3 C4 . 1.388(4) ?
C4 H4 . 0.9500 ?
C4 C5 . 1.389(4) ?
C5 H5 . 0.9500 ?
C5 C6 . 1.390(4) ?
C6 H6 . 0.9500 ?
C6 C7 . 1.377(4) ?
S2 O6 . 1.4438(15) ?
S2 O6 7 1.4438(15) ?
S2 N2 . 1.632(2) ?
S2 C14 . 1.764(3) ?
O5 C8 . 1.244(3) ?
N2 C8 . 1.347(3) ?
C8 C9 . 1.498(3) ?
C9 C10 . 1.379(4) ?
C9 C14 . 1.391(4) ?
C10 H10 . 0.9500 ?
C10 C11 . 1.392(4) ?
C11 H11 . 0.9500 ?
C11 C12 . 1.389(4) ?
C12 H12 . 0.9500 ?
C12 C13 . 1.390(4) ?
C13 H13 . 0.9500 ?
C13 C14 . 1.384(4) ?
Na1 O1 5_666 2.5123(16) y
Na1 O1 . 2.4696(16) y
Na1 O1 7_565 2.4696(16) y
Na1 O1 3_646 2.5123(16) y
Na1 O2 . 2.4074(17) y
Na1 O2 7_565 2.4074(16) y
O1 H1A . 0.79(3) ?
O1 H1B . 0.84(3) ?
O2 H2A . 0.81(3) ?
O2 H2B . 0.83(3) ?

loop_
_geom_hbond_atom_site_label_D
_geom_hbond_atom_site_label_H
_geom_hbond_atom_site_label_A
_geom_hbond_site_symmetry_A
_geom_hbond_distance_DH
_geom_hbond_distance_HA
_geom_hbond_distance_DA
_geom_hbond_angle_DHA
_geom_hbond_publ_flag
O1 H1A O5 1_565 0.79(3) 2.02(3) 2.801(2) 170(2) y
O1 H1B O4 3_646 0.84(3) 1.99(3) 2.819(2) 168(2) y
O2 H2A N2 1_565 0.81(3) 2.12(3) 2.924(2) 174(2) y
O2 H2B N1 . 0.83(3) 2.09(3) 2.915(2) 175(3) y
C5 H5 O4 4_565 0.95 2.45 3.388(3) 169 y
C13 H13 O5 4_546 0.95 2.47 3.318(3) 148 y

loop_
_geom_torsion_atom_site_label_1
_geom_torsion_atom_site_label_2
_geom_torsion_atom_site_label_3
_geom_torsion_atom_site_label_4
_geom_torsion_site_symmetry_1
_geom_torsion_site_symmetry_4
_geom_torsion
Rb1 S1 O3 Rb1 5_766 . 127.00(13)
Rb1 S1 N1 C1 5_766 . 180.000000
Rb1 S1 C7 C2 5_766 . 180.000000
Rb1 S1 C7 C6 5_766 . 0.000000
S1 N1 C1 O4 . . 180.000000
S1 N1 C1 C2 . . 0.000000
O3 S1 O3 Rb1 7_575 . 97.06(14)
O3 S1 O3 Rb1 7_575 5_766 -29.94(12)
O3 S1 N1 C1 . . -116.05(7)
O3 S1 N1 C1 7_575 . 116.05(7)
O3 S1 C7 C2 7_575 . -115.91(7)
O3 S1 C7 C2 . . 115.91(7)
O3 S1 C7 C6 7_575 . 64.09(7)
O3 S1 C7 C6 . . -64.09(7)
O4 C1 C2 C3 . . 0.000000
O4 C1 C2 C7 . . 180.000000
N1 S1 O3 Rb1 . . -29.37(15)
N1 S1 O3 Rb1 . 5_766 -156.38(8)
N1 S1 C7 C2 . . 0.000000
N1 S1 C7 C6 . . 180.000000
N1 C1 C2 C3 . . 180.000000
N1 C1 C2 C7 . . 0.000000
C1 C2 C3 C4 . . 180.000000
C1 C2 C7 S1 . . 0.000000
C1 C2 C7 C6 . . 180.000000
C2 C3 C4 C5 . . 0.000000
C3 C2 C7 S1 . . 180.000000
C3 C2 C7 C6 . . 0.000000
C3 C4 C5 C6 . . 0.000000
C4 C5 C6 C7 . . 0.000000
C5 C6 C7 S1 . . 180.000000
C5 C6 C7 C2 . . 0.000000
C7 S1 O3 Rb1 . . -136.11(13)
C7 S1 O3 Rb1 . 5_766 96.89(9)
C7 S1 N1 C1 . . 0.000000
C7 C2 C3 C4 . . 0.000000
S2 N2 C8 O5 . . 180.0000(10)
S2 N2 C8 C9 . . 0.0000(10)
O5 C8 C9 C10 . . 0.0000(10)
O5 C8 C9 C14 . . 180.0000(10)
O6 S2 O6 Rb1 7 . 92.86(16)
O6 S2 N2 C8 7 . 115.19(8)
O6 S2 N2 C8 . . -115.19(8)
O6 S2 C14 C9 7 . -114.75(8)
O6 S2 C14 C9 . . 114.75(8)
O6 S2 C14 C13 7 . 65.25(8)
O6 S2 C14 C13 . . -65.25(8)
N2 S2 O6 Rb1 . . -33.53(17)
N2 S2 C14 C9 . . 0.0000(10)
N2 S2 C14 C13 . . 180.0000(10)
N2 C8 C9 C10 . . 180.0000(10)
N2 C8 C9 C14 . . 0.0000(10)
C8 C9 C10 C11 . . 180.0000(10)
C8 C9 C14 S2 . . 0.0000(10)
C8 C9 C14 C13 . . 180.0000(10)
C9 C10 C11 C12 . . 0.0000(10)
C10 C9 C14 S2 . . 180.0000(10)
C10 C9 C14 C13 . . 0.0000(10)
C10 C11 C12 C13 . . 0.0000(10)
C11 C12 C13 C14 . . 0.0000(10)
C12 C13 C14 S2 . . 180.0000(10)
C12 C13 C14 C9 . . 0.0000(10)
C14 S2 O6 Rb1 . . -139.50(14)
C14 S2 N2 C8 . . 0.0000(10)
C14 C9 C10 C11 . . 0.0000(10)

_cod_database_fobs_code 1549628
